data_4348778
loop_
_publ_author_name
'Pal, Amlan K.'
'Cordes, David B.'
'Slawin, Alexandra M. Z.'
'Momblona, Cristina'
'Ort\?i, Enrique'
'Samuel, Ifor D. W.'
'Bolink, Henk J.'
'Zysman-Colman, Eli'

_publ_section_title
;
 Synthesis, Properties, and Light-Emitting Electrochemical Cell (LEEC)
 Device Fabrication of Cationic Ir(III) Complexes Bearing
 Electron-Withdrawing Groups on the Cyclometallating Ligands.
;
_journal_issue 20
_journal_name_full 'Inorganic chemistry'
_journal_page_first 10361
_journal_page_last 10376
_journal_paper_doi 10.1021/acs.inorgchem.6b01602
_journal_volume 55
_journal_year 2016
_chemical_formula_moiety 'C42 H38 F6 Ir N4 S2, F6 P'
_chemical_formula_sum 'C42 H38 F12 Ir N4 P S2'
_chemical_formula_weight 1114.08
_space_group_crystal_system monoclinic
_space_group_IT_number 14
_space_group_name_Hall '-P 2yn'
_space_group_name_H-M_alt 'P 1 21/n 1'
_atom_sites_solution_hydrogens geom
_atom_sites_solution_primary direct
_atom_sites_solution_secondary difmap
_audit_creation_date 2016-01-26
_audit_creation_method 'by CrystalStructure 4.1'
_cell_angle_alpha 90.0000
_cell_angle_beta 90.383(7)
_cell_angle_gamma 90.0000
_cell_formula_units_Z 4
_cell_length_a 17.447(6)
_cell_length_b 11.664(3)
_cell_length_c 23.186(7)
_cell_measurement_reflns_used 3393
_cell_measurement_temperature 173
_cell_measurement_theta_max 25.20
_cell_measurement_theta_min 1.50
_cell_volume 4718(2)
_computing_cell_refinement 'CrystalClear-SM Expert 2.1 b32'
_computing_data_collection 'CrystalClear-SM Expert 2.1 b32 (Rigaku, 2014)'
_computing_data_reduction 'CrystalClear-SM Expert 2.1 b32'
_computing_molecular_graphics 'CrystalStructure 4.1'
_computing_publication_material 'CrystalStructure 4.1 (Rigaku, 2014)'
_computing_structure_refinement 'SHELXL2013 (Sheldrick, 2008)'
_computing_structure_solution 'DIRDIF99-PATTY (Gould, et al., 1999)'
_diffrn_ambient_temperature 173
_diffrn_detector_area_resol_mean 5.814
_diffrn_measured_fraction_theta_full 0.997
_diffrn_measured_fraction_theta_max 0.992
_diffrn_measurement_device_type 'Rigaku XtaLAB P200'
_diffrn_measurement_method \w
_diffrn_radiation_type 'Mo K\a'
_diffrn_radiation_wavelength 0.71075
_diffrn_reflns_av_R_equivalents 0.1737
_diffrn_reflns_Laue_measured_fraction_full 0.997
_diffrn_reflns_Laue_measured_fraction_max 0.992
_diffrn_reflns_limit_h_max 20
_diffrn_reflns_limit_h_min -20
_diffrn_reflns_limit_k_max 14
_diffrn_reflns_limit_k_min -14
_diffrn_reflns_limit_l_max 27
_diffrn_reflns_limit_l_min -27
_diffrn_reflns_number 55465
_diffrn_reflns_point_group_measured_fraction_full 0.997
_diffrn_reflns_point_group_measured_fraction_max 0.992
_diffrn_reflns_theta_full 25.242
_diffrn_reflns_theta_max 25.356
_diffrn_reflns_theta_min 1.456
_diffrn_standards_number 0
_exptl_absorpt_coefficient_mu 3.041
_exptl_absorpt_correction_T_max 0.970
_exptl_absorpt_correction_T_min 0.780
_exptl_absorpt_correction_type multi-scan
_exptl_absorpt_process_details 'REQAB (Rigaku, 1998)'
_exptl_crystal_colour yellow
_exptl_crystal_density_diffrn 1.568
_exptl_crystal_density_method 'not measured'
_exptl_crystal_description needle
_exptl_crystal_F_000 2200.00
_exptl_crystal_size_max 0.220
_exptl_crystal_size_mid 0.020
_exptl_crystal_size_min 0.010
_refine_diff_density_max 1.84
_refine_diff_density_min -0.57
_refine_ls_extinction_method none
_refine_ls_goodness_of_fit_ref 1.034
_refine_ls_hydrogen_treatment constr
_refine_ls_number_parameters 565
_refine_ls_number_reflns 8571
_refine_ls_number_restraints 0
_refine_ls_R_factor_all 0.1268
_refine_ls_R_factor_gt 0.0636
_refine_ls_shift/su_max 0.000
_refine_ls_structure_factor_coef Fsqd
_refine_ls_weighting_details 'w = 1/[\s^2^(Fo^2^)+(0.0691P)^2^] where P=(Fo^2^+2Fc^2^)/3'
_refine_ls_weighting_scheme calc
_refine_ls_wR_factor_gt 0.1266
_refine_ls_wR_factor_ref 0.1485
_reflns_number_gt 5243
_reflns_number_total 8571
_reflns_threshold_expression F^2^>2.0\s(F^2^)
_cod_data_source_file ic6b01602_si_002.cif
_cod_data_source_block 3
_cod_database_code 4348778

loop_
_space_group_symop_id
_space_group_symop_operation_xyz
1 +X,+Y,+Z
2 1/2-X,1/2+Y,1/2-Z
3 -X,-Y,-Z
4 -1/2+X,-1/2-Y,-1/2+Z

loop_
_atom_site_label
_atom_site_type_symbol
_atom_site_fract_x
_atom_site_fract_y
_atom_site_fract_z
_atom_site_U_iso_or_equiv
_atom_site_adp_type
_atom_site_occupancy
_atom_site_site_symmetry_order
_atom_site_calc_flag
_atom_site_refinement_flags_posn
_atom_site_refinement_flags_adp
Ir1 Ir 0.30338(2) 0.69500(3) 0.42656(2) 0.03123(15) Uani 1 1 d . .
S13 S 0.46818(17) 0.3188(3) 0.31835(14) 0.0605(8) Uani 1 1 d . .
S27 S 0.55971(17) 1.0063(3) 0.40478(14) 0.0645(9) Uani 1 1 d . .
P1 P 0.16380(17) 0.2100(3) 0.44830(14) 0.0582(9) Uani 1 1 d . .
F1 F 0.1721(6) 0.3439(7) 0.4531(4) 0.120(3) Uani 1 1 d . .
F2 F 0.1888(4) 0.2012(7) 0.5140(3) 0.091(2) Uani 1 1 d . .
F3 F 0.2503(4) 0.1894(10) 0.4310(4) 0.124(3) Uani 1 1 d . .
F4 F 0.1518(5) 0.0757(6) 0.4460(4) 0.106(3) Uani 1 1 d . .
F5 F 0.1397(5) 0.2203(8) 0.3835(3) 0.103(3) Uani 1 1 d . .
F6 F 0.0768(4) 0.2234(6) 0.4663(3) 0.077(2) Uani 1 1 d . .
F14 F 0.4253(5) 0.1231(7) 0.2849(4) 0.112(3) Uani 1 1 d . .
F15 F 0.3847(7) 0.2570(9) 0.2300(5) 0.142(4) Uani 1 1 d . .
F16 F 0.3321(5) 0.2341(7) 0.3096(6) 0.136(4) Uani 1 1 d . .
F28 F 0.6423(5) 0.9991(9) 0.3152(3) 0.115(3) Uani 1 1 d . .
F29 F 0.6534(5) 0.8488(9) 0.3664(4) 0.110(3) Uani 1 1 d . .
F30 F 0.5532(5) 0.8744(9) 0.3143(3) 0.118(3) Uani 1 1 d . .
N1 N 0.2857(4) 0.8091(7) 0.3608(3) 0.0328(18) Uani 1 1 d . .
N15 N 0.3365(4) 0.5832(7) 0.4904(3) 0.0339(18) Uani 1 1 d . .
N29 N 0.2380(4) 0.7885(6) 0.4878(3) 0.0308(18) Uani 1 1 d . .
N36 N 0.1899(4) 0.6324(6) 0.4136(3) 0.0291(17) Uani 1 1 d . .
C2 C 0.3171(5) 0.7808(8) 0.3083(4) 0.037(2) Uani 1 1 d . .
C3 C 0.3097(6) 0.8546(9) 0.2628(4) 0.050(3) Uani 1 1 d . .
H3 H 0.3306 0.8348 0.2264 0.060 Uiso 1 1 calc R U
C4 C 0.2729(7) 0.9553(10) 0.2692(5) 0.056(3) Uani 1 1 d . .
H4 H 0.2669 1.0054 0.2372 0.067 Uiso 1 1 calc R U
C5 C 0.2440(6) 0.9855(9) 0.3224(5) 0.051(3) Uani 1 1 d . .
H5 H 0.2206 1.0581 0.3280 0.061 Uiso 1 1 calc R U
C6 C 0.2497(5) 0.9106(9) 0.3658(4) 0.038(2) Uani 1 1 d . .
H6 H 0.2274 0.9298 0.4018 0.046 Uiso 1 1 calc R U
C7 C 0.3558(5) 0.6700(8) 0.3097(4) 0.037(2) Uani 1 1 d . .
C8 C 0.3538(5) 0.6083(8) 0.3620(4) 0.033(2) Uani 1 1 d . .
C9 C 0.3863(5) 0.4996(8) 0.3624(4) 0.037(2) Uani 1 1 d . .
H9 H 0.3843 0.4552 0.3967 0.044 Uiso 1 1 calc R U
C10 C 0.4212(5) 0.4545(9) 0.3146(5) 0.044(3) Uani 1 1 d . .
C11 C 0.4250(6) 0.5173(10) 0.2635(5) 0.049(3) Uani 1 1 d . .
H11 H 0.4504 0.4868 0.2308 0.059 Uiso 1 1 calc R U
C12 C 0.3917(6) 0.6235(9) 0.2611(4) 0.045(3) Uani 1 1 d . .
H12 H 0.3930 0.6661 0.2262 0.054 Uiso 1 1 calc R U
C14 C 0.3988(10) 0.2315(12) 0.2829(9) 0.088(4) Uani 1 1 d . .
C16 C 0.2963(6) 0.4915(9) 0.5079(4) 0.045(3) Uani 1 1 d . .
H16 H 0.2479 0.4771 0.4902 0.053 Uiso 1 1 calc R U
C17 C 0.3209(6) 0.4193(10) 0.5491(5) 0.052(3) Uani 1 1 d . .
H17 H 0.2903 0.3556 0.5601 0.062 Uiso 1 1 calc R U
C18 C 0.3906(7) 0.4380(10) 0.5753(5) 0.060(3) Uani 1 1 d . .
H18 H 0.4091 0.3883 0.6047 0.072 Uiso 1 1 calc R U
C19 C 0.4335(6) 0.5323(10) 0.5573(5) 0.054(3) Uani 1 1 d . .
H19 H 0.4827 0.5460 0.5738 0.065 Uiso 1 1 calc R U
C20 C 0.4048(6) 0.6063(9) 0.5154(4) 0.040(2) Uani 1 1 d . .
C21 C 0.4443(5) 0.7069(9) 0.4919(4) 0.040(2) Uani 1 1 d . .
C22 C 0.4080(5) 0.7606(9) 0.4463(4) 0.036(2) Uani 1 1 d . .
C23 C 0.4436(5) 0.8543(8) 0.4208(4) 0.039(2) Uani 1 1 d . .
H23 H 0.4192 0.8940 0.3900 0.047 Uiso 1 1 calc R U
C24 C 0.5152(6) 0.8895(9) 0.4409(5) 0.048(3) Uani 1 1 d . .
C25 C 0.5513(6) 0.8359(10) 0.4863(4) 0.051(3) Uani 1 1 d . .
H25 H 0.6000 0.8618 0.4996 0.061 Uiso 1 1 calc R U
C26 C 0.5163(6) 0.7452(10) 0.5120(5) 0.050(3) Uani 1 1 d . .
H26 H 0.5404 0.7077 0.5436 0.060 Uiso 1 1 calc R U
C28 C 0.6035(9) 0.9276(14) 0.3478(6) 0.080(4) Uani 1 1 d . .
C30 C 0.1618(5) 0.7697(7) 0.4872(4) 0.030(2) Uani 1 1 d . .
C31 C 0.1142(6) 0.8229(8) 0.5272(4) 0.040(2) Uani 1 1 d . .
H31 H 0.0606 0.8083 0.5266 0.048 Uiso 1 1 calc R U
C32 C 0.1456(5) 0.8981(8) 0.5685(4) 0.039(2) Uani 1 1 d . .
C33 C 0.2225(5) 0.9181(9) 0.5657(4) 0.042(2) Uani 1 1 d . .
H33 H 0.2456 0.9713 0.5915 0.050 Uiso 1 1 calc R U
C34 C 0.2670(5) 0.8617(8) 0.5258(4) 0.039(2) Uani 1 1 d . .
H34 H 0.3206 0.8759 0.5255 0.047 Uiso 1 1 calc R U
C35 C 0.1340(5) 0.6870(8) 0.4440(4) 0.033(2) Uani 1 1 d . .
C37 C 0.1692(5) 0.5516(8) 0.3768(4) 0.038(2) Uani 1 1 d . .
H37 H 0.2081 0.5082 0.3584 0.046 Uiso 1 1 calc R U
C38 C 0.0939(5) 0.5272(8) 0.3637(4) 0.039(2) Uani 1 1 d . .
H38 H 0.0820 0.4720 0.3350 0.047 Uiso 1 1 calc R U
C39 C 0.0365(5) 0.5823(8) 0.3920(4) 0.035(2) Uani 1 1 d . .
C40 C 0.0576(5) 0.6619(8) 0.4331(4) 0.035(2) Uani 1 1 d . .
H40 H 0.0190 0.7003 0.4544 0.042 Uiso 1 1 calc R U
C41 C -0.0489(5) 0.5545(9) 0.3800(4) 0.043(3) Uani 1 1 d . .
C42 C -0.0587(6) 0.4798(11) 0.3265(5) 0.065(3) Uani 1 1 d . .
H42A H -0.0386 0.5204 0.2928 0.078 Uiso 1 1 calc R U
H42B H -0.1133 0.4633 0.3204 0.078 Uiso 1 1 calc R U
H42C H -0.0307 0.4077 0.3318 0.078 Uiso 1 1 calc R U
C43 C -0.0786(6) 0.4902(11) 0.4331(5) 0.066(3) Uani 1 1 d . .
H43A H -0.1323 0.4683 0.4266 0.079 Uiso 1 1 calc R U
H43B H -0.0750 0.5400 0.4670 0.079 Uiso 1 1 calc R U
H43C H -0.0477 0.4211 0.4394 0.079 Uiso 1 1 calc R U
C44 C -0.0935(6) 0.6646(10) 0.3720(6) 0.065(4) Uani 1 1 d . .
H44A H -0.0879 0.7123 0.4065 0.079 Uiso 1 1 calc R U
H44B H -0.1478 0.6467 0.3657 0.079 Uiso 1 1 calc R U
H44C H -0.0737 0.7061 0.3385 0.079 Uiso 1 1 calc R U
C45 C 0.0925(6) 0.9515(9) 0.6141(4) 0.044(3) Uani 1 1 d . .
C46 C 0.0575(7) 0.8536(10) 0.6485(5) 0.059(3) Uani 1 1 d . .
H46A H 0.0264 0.8850 0.6798 0.071 Uiso 1 1 calc R U
H46B H 0.0985 0.8059 0.6648 0.071 Uiso 1 1 calc R U
H46C H 0.0251 0.8069 0.6231 0.071 Uiso 1 1 calc R U
C47 C 0.0299(6) 1.0223(10) 0.5835(5) 0.057(3) Uani 1 1 d . .
H47A H -0.0044 1.0557 0.6123 0.068 Uiso 1 1 calc R U
H47B H 0.0004 0.9725 0.5575 0.068 Uiso 1 1 calc R U
H47C H 0.0538 1.0838 0.5611 0.068 Uiso 1 1 calc R U
C48 C 0.1377(6) 1.0287(10) 0.6541(5) 0.056(3) Uani 1 1 d . .
H48A H 0.1785 0.9844 0.6729 0.068 Uiso 1 1 calc R U
H48B H 0.1036 1.0605 0.6834 0.068 Uiso 1 1 calc R U
H48C H 0.1604 1.0913 0.6318 0.068 Uiso 1 1 calc R U

loop_
_atom_site_aniso_label
_atom_site_aniso_U_11
_atom_site_aniso_U_22
_atom_site_aniso_U_33
_atom_site_aniso_U_23
_atom_site_aniso_U_13
_atom_site_aniso_U_12
Ir1 0.0249(2) 0.0388(2) 0.0300(2) -0.0026(2) 0.00761(14) -0.00266(19)
S13 0.0536(18) 0.0577(19) 0.070(2) -0.0127(16) 0.0046(15) 0.0172(15)
S27 0.0517(18) 0.072(2) 0.070(2) 0.0073(17) 0.0015(16) -0.0292(16)
P1 0.0479(18) 0.065(2) 0.062(2) -0.0094(17) 0.0159(15) -0.0092(15)
F1 0.164(9) 0.078(6) 0.118(7) 0.009(5) -0.037(6) -0.051(6)
F2 0.079(5) 0.112(6) 0.081(5) -0.007(5) 0.005(4) 0.010(5)
F3 0.058(5) 0.211(11) 0.104(6) -0.020(7) 0.025(4) -0.004(6)
F4 0.096(6) 0.063(5) 0.160(8) -0.028(5) 0.019(5) 0.009(4)
F5 0.104(6) 0.149(8) 0.055(5) -0.011(5) 0.001(4) -0.012(5)
F6 0.048(4) 0.091(5) 0.094(5) -0.025(4) 0.014(4) 0.005(4)
F14 0.120(7) 0.060(5) 0.156(8) -0.025(5) -0.016(6) 0.018(5)
F15 0.216(12) 0.090(6) 0.118(8) -0.033(6) -0.069(8) 0.039(7)
F16 0.077(6) 0.079(6) 0.251(13) -0.004(7) 0.016(7) -0.005(5)
F28 0.094(6) 0.170(9) 0.082(5) 0.027(6) 0.022(5) -0.067(6)
F29 0.100(7) 0.121(7) 0.108(7) 0.002(6) 0.045(6) 0.001(6)
F30 0.123(7) 0.174(9) 0.059(5) -0.019(5) 0.019(5) -0.093(7)
N1 0.030(4) 0.034(4) 0.035(5) 0.006(4) 0.002(3) -0.007(4)
N15 0.027(4) 0.036(5) 0.038(5) -0.003(4) 0.003(4) 0.004(4)
N29 0.028(4) 0.035(5) 0.029(4) -0.006(4) 0.012(3) -0.001(3)
N36 0.022(4) 0.034(4) 0.031(4) -0.001(4) 0.003(3) -0.004(3)
C2 0.036(6) 0.040(6) 0.035(6) -0.008(5) 0.006(5) -0.006(4)
C3 0.075(8) 0.046(7) 0.028(6) 0.004(5) 0.011(5) 0.007(6)
C4 0.077(8) 0.053(8) 0.037(7) 0.010(6) 0.014(6) 0.005(6)
C5 0.061(7) 0.041(6) 0.051(7) 0.011(6) 0.001(6) 0.009(5)
C6 0.036(6) 0.044(6) 0.035(6) -0.004(5) 0.006(4) 0.001(5)
C7 0.022(5) 0.044(7) 0.043(6) -0.008(5) 0.011(4) -0.008(4)
C8 0.027(5) 0.047(6) 0.024(5) -0.010(5) 0.012(4) -0.008(4)
C9 0.029(5) 0.047(6) 0.035(6) -0.002(5) 0.010(4) 0.000(5)
C10 0.028(5) 0.051(7) 0.052(7) -0.008(6) 0.008(5) 0.003(5)
C11 0.047(7) 0.054(7) 0.048(7) -0.006(6) 0.024(5) 0.001(6)
C12 0.046(6) 0.050(7) 0.038(6) -0.003(5) 0.019(5) -0.010(5)
C14 0.083(12) 0.055(10) 0.124(15) -0.002(9) 0.008(10) 0.008(8)
C16 0.042(6) 0.044(7) 0.049(7) 0.001(6) 0.005(5) -0.003(5)
C17 0.048(7) 0.044(7) 0.063(7) 0.011(6) 0.004(6) -0.005(5)
C18 0.061(8) 0.068(8) 0.052(7) 0.015(6) 0.014(6) 0.002(7)
C19 0.044(7) 0.068(8) 0.051(7) 0.007(6) -0.004(5) 0.002(6)
C20 0.040(6) 0.049(6) 0.033(6) -0.005(5) 0.004(5) -0.005(5)
C21 0.029(5) 0.053(7) 0.037(6) -0.008(5) 0.011(4) -0.006(5)
C22 0.033(5) 0.046(6) 0.030(6) -0.005(5) 0.004(5) -0.001(5)
C23 0.039(6) 0.044(6) 0.035(6) 0.000(5) 0.004(5) -0.002(5)
C24 0.041(6) 0.054(7) 0.048(7) -0.006(6) 0.008(5) -0.010(5)
C25 0.037(6) 0.076(8) 0.039(7) -0.002(6) 0.004(5) -0.010(6)
C26 0.042(7) 0.066(7) 0.042(6) 0.012(6) -0.004(5) -0.006(6)
C28 0.084(10) 0.096(12) 0.059(9) 0.009(9) 0.012(8) -0.042(10)
C30 0.030(5) 0.030(5) 0.030(5) 0.000(4) 0.003(4) -0.010(4)
C31 0.036(6) 0.041(6) 0.044(6) -0.004(5) 0.018(5) -0.007(5)
C32 0.041(6) 0.041(6) 0.035(6) -0.007(5) 0.009(5) -0.003(5)
C33 0.039(6) 0.041(6) 0.044(6) -0.011(5) 0.008(5) -0.006(5)
C34 0.032(5) 0.045(6) 0.041(6) -0.013(5) 0.010(5) -0.003(5)
C35 0.024(5) 0.040(6) 0.035(5) 0.006(5) 0.003(4) 0.003(5)
C37 0.031(6) 0.047(6) 0.036(6) -0.004(5) 0.012(4) -0.003(5)
C38 0.039(6) 0.044(6) 0.035(6) -0.010(5) 0.010(5) 0.002(5)
C39 0.035(5) 0.026(5) 0.042(6) -0.001(5) 0.003(4) 0.000(4)
C40 0.030(5) 0.036(6) 0.038(6) -0.004(5) 0.010(4) -0.001(4)
C41 0.027(5) 0.051(7) 0.051(7) -0.006(5) 0.002(5) -0.006(5)
C42 0.037(6) 0.082(9) 0.076(9) -0.028(7) -0.006(6) -0.012(6)
C43 0.038(7) 0.081(9) 0.080(9) -0.001(7) 0.012(6) -0.016(6)
C44 0.036(6) 0.056(8) 0.104(10) -0.017(7) -0.017(6) 0.007(5)
C45 0.041(6) 0.050(7) 0.042(6) -0.013(5) 0.010(5) -0.006(5)
C46 0.062(8) 0.062(7) 0.054(7) -0.009(6) 0.028(6) -0.001(6)
C47 0.047(7) 0.065(8) 0.058(7) -0.021(6) 0.008(6) 0.000(6)
C48 0.052(7) 0.058(7) 0.059(7) -0.023(6) 0.015(6) 0.003(6)

loop_
_atom_type_symbol
_atom_type_description
_atom_type_scat_dispersion_real
_atom_type_scat_dispersion_imag
_atom_type_scat_source
C C 0.0033 0.0016
;
International Tables for Crystallography
(Vol. C, Tables 4.2.6.8 and 6.1.1.4)
;
H H 0.0000 0.0000
;
International Tables for Crystallography
(Vol. C, Table 6.1.1.4)
;
F F 0.0171 0.0103
;
International Tables for Crystallography
(Vol. C, Tables 4.2.6.8 and 6.1.1.4)
;
Ir Ir -1.4442 7.9887
;
International Tables for Crystallography
(Vol. C, Tables 4.2.6.8 and 6.1.1.4)
;
N N 0.0061 0.0033
;
International Tables for Crystallography
(Vol. C, Tables 4.2.6.8 and 6.1.1.4)
;
P P 0.1023 0.0942
;
International Tables for Crystallography
(Vol. C, Tables 4.2.6.8 and 6.1.1.4)
;
S S 0.1246 0.1234
;
International Tables for Crystallography
(Vol. C, Tables 4.2.6.8 and 6.1.1.4)
;

loop_
_geom_angle_atom_site_label_1
_geom_angle_atom_site_label_2
_geom_angle_atom_site_label_3
_geom_angle
C8 Ir1 C22 87.7(4)
C8 Ir1 N1 80.6(4)
C22 Ir1 N1 93.1(3)
C8 Ir1 N15 95.4(3)
C22 Ir1 N15 80.1(4)
N1 Ir1 N15 172.3(3)
C8 Ir1 N29 172.8(3)
C22 Ir1 N29 98.1(3)
N1 Ir1 N29 94.9(3)
N15 Ir1 N29 89.6(3)
C8 Ir1 N36 97.6(3)
C22 Ir1 N36 174.5(3)
N1 Ir1 N36 89.0(3)
N15 Ir1 N36 98.1(3)
N29 Ir1 N36 76.6(3)
C14 S13 C10 100.0(6)
C24 S27 C28 98.3(6)
F5 P1 F1 90.9(5)
F5 P1 F4 90.5(5)
F1 P1 F4 176.9(6)
F5 P1 F3 91.1(5)
F1 P1 F3 94.7(6)
F4 P1 F3 88.1(5)
F5 P1 F6 89.7(4)
F1 P1 F6 88.4(5)
F4 P1 F6 88.8(4)
F3 P1 F6 176.9(5)
F5 P1 F2 179.2(5)
F1 P1 F2 88.4(5)
F4 P1 F2 90.2(5)
F3 P1 F2 88.7(5)
F6 P1 F2 90.6(4)
C6 N1 C2 118.4(8)
C6 N1 Ir1 125.2(6)
C2 N1 Ir1 116.3(6)
C16 N15 C20 119.5(8)
C16 N15 Ir1 125.3(6)
C20 N15 Ir1 115.2(6)
C34 N29 C30 119.0(7)
C34 N29 Ir1 124.7(6)
C30 N29 Ir1 116.2(6)
C37 N36 C35 118.3(7)
C37 N36 Ir1 125.9(6)
C35 N36 Ir1 115.7(6)
C3 C2 N1 119.6(9)
C3 C2 C7 128.0(9)
N1 C2 C7 112.4(8)
C4 C3 C2 120.4(10)
C4 C3 H3 119.8
C2 C3 H3 119.8
C3 C4 C5 119.9(10)
C3 C4 H4 120.0
C5 C4 H4 120.0
C6 C5 C4 118.6(10)
C6 C5 H5 120.7
C4 C5 H5 120.7
C5 C6 N1 122.9(9)
C5 C6 H6 118.5
N1 C6 H6 118.5
C12 C7 C8 120.5(9)
C12 C7 C2 122.4(9)
C8 C7 C2 117.1(8)
C9 C8 C7 117.2(8)
C9 C8 Ir1 129.4(7)
C7 C8 Ir1 113.4(7)
C10 C9 C8 121.9(9)
C10 C9 H9 119.1
C8 C9 H9 119.1
C9 C10 C11 120.6(9)
C9 C10 S13 120.4(8)
C11 C10 S13 118.8(8)
C12 C11 C10 119.1(9)
C12 C11 H11 120.5
C10 C11 H11 120.5
C11 C12 C7 120.6(10)
C11 C12 H12 119.7
C7 C12 H12 119.7
F15 C14 F16 106.1(15)
F15 C14 F14 108.3(14)
F16 C14 F14 108.0(13)
F15 C14 S13 115.7(12)
F16 C14 S13 111.6(12)
F14 C14 S13 106.8(11)
C17 C16 N15 123.3(10)
C17 C16 H16 118.4
N15 C16 H16 118.4
C16 C17 C18 119.5(10)
C16 C17 H17 120.2
C18 C17 H17 120.2
C17 C18 C19 118.0(11)
C17 C18 H18 121.0
C19 C18 H18 121.0
C20 C19 C18 120.4(10)
C20 C19 H19 119.8
C18 C19 H19 119.8
N15 C20 C19 119.3(9)
N15 C20 C21 114.6(9)
C19 C20 C21 126.0(9)
C22 C21 C26 120.9(9)
C22 C21 C20 115.6(8)
C26 C21 C20 123.4(9)
C21 C22 C23 118.5(9)
C21 C22 Ir1 114.2(7)
C23 C22 Ir1 127.2(7)
C22 C23 C24 119.5(9)
C22 C23 H23 120.2
C24 C23 H23 120.2
C25 C24 C23 121.8(10)
C25 C24 S27 120.6(8)
C23 C24 S27 117.5(8)
C26 C25 C24 119.0(10)
C26 C25 H25 120.5
C24 C25 H25 120.5
C25 C26 C21 120.2(10)
C25 C26 H26 119.9
C21 C26 H26 119.9
F28 C28 F30 107.6(11)
F28 C28 F29 106.6(13)
F30 C28 F29 107.2(13)
F28 C28 S27 108.9(11)
F30 C28 S27 112.9(11)
F29 C28 S27 113.3(10)
N29 C30 C31 120.8(8)
N29 C30 C35 115.8(8)
C31 C30 C35 123.3(8)
C30 C31 C32 120.0(9)
C30 C31 H31 120.0
C32 C31 H31 120.0
C33 C32 C31 116.8(8)
C33 C32 C45 124.1(9)
C31 C32 C45 119.1(8)
C32 C33 C34 120.7(9)
C32 C33 H33 119.7
C34 C33 H33 119.7
N29 C34 C33 122.6(9)
N29 C34 H34 118.7
C33 C34 H34 118.7
N36 C35 C40 119.8(8)
N36 C35 C30 115.1(7)
C40 C35 C30 125.1(8)
N36 C37 C38 123.1(9)
N36 C37 H37 118.4
C38 C37 H37 118.4
C39 C38 C37 120.1(9)
C39 C38 H38 120.0
C37 C38 H38 120.0
C38 C39 C40 117.2(9)
C38 C39 C41 121.7(8)
C40 C39 C41 121.1(8)
C39 C40 C35 121.3(9)
C39 C40 H40 119.3
C35 C40 H40 119.3
C44 C41 C42 109.2(9)
C44 C41 C43 109.7(9)
C42 C41 C43 109.7(9)
C44 C41 C39 109.8(8)
C42 C41 C39 111.7(8)
C43 C41 C39 106.8(8)
C41 C42 H42A 109.5
C41 C42 H42B 109.5
H42A C42 H42B 109.5
C41 C42 H42C 109.5
H42A C42 H42C 109.5
H42B C42 H42C 109.5
C41 C43 H43A 109.5
C41 C43 H43B 109.5
H43A C43 H43B 109.5
C41 C43 H43C 109.5
H43A C43 H43C 109.5
H43B C43 H43C 109.5
C41 C44 H44A 109.5
C41 C44 H44B 109.5
H44A C44 H44B 109.5
C41 C44 H44C 109.5
H44A C44 H44C 109.5
H44B C44 H44C 109.5
C48 C45 C46 109.6(9)
C48 C45 C47 109.2(9)
C46 C45 C47 111.0(9)
C48 C45 C32 110.3(8)
C46 C45 C32 107.5(8)
C47 C45 C32 109.1(8)
C45 C46 H46A 109.5
C45 C46 H46B 109.5
H46A C46 H46B 109.5
C45 C46 H46C 109.5
H46A C46 H46C 109.5
H46B C46 H46C 109.5
C45 C47 H47A 109.5
C45 C47 H47B 109.5
H47A C47 H47B 109.5
C45 C47 H47C 109.5
H47A C47 H47C 109.5
H47B C47 H47C 109.5
C45 C48 H48A 109.5
C45 C48 H48B 109.5
H48A C48 H48B 109.5
C45 C48 H48C 109.5
H48A C48 H48C 109.5
H48B C48 H48C 109.5

loop_
_geom_bond_atom_site_label_1
_geom_bond_atom_site_label_2
_geom_bond_distance
Ir1 C8 2.013(8)
Ir1 C22 2.029(9)
Ir1 N1 2.046(7)
Ir1 N15 2.053(7)
Ir1 N29 2.128(7)
Ir1 N36 2.130(7)
S13 C14 1.780(17)
S13 C10 1.784(10)
S27 C24 1.780(11)
S27 C28 1.785(16)
P1 F5 1.563(8)
P1 F1 1.572(9)
P1 F4 1.582(8)
P1 F3 1.583(8)
P1 F6 1.584(7)
P1 F2 1.585(8)
F14 C14 1.346(15)
F15 C14 1.285(18)
F16 C14 1.321(17)
F28 C28 1.316(14)
F29 C28 1.336(17)
F30 C28 1.323(14)
N1 C6 1.344(12)
N1 C2 1.378(12)
N15 C16 1.343(12)
N15 C20 1.349(11)
N29 C34 1.324(11)
N29 C30 1.348(11)
N36 C37 1.320(11)
N36 C35 1.366(11)
C2 C3 1.368(13)
C2 C7 1.458(13)
C3 C4 1.347(14)
C3 H3 0.9500
C4 C5 1.381(15)
C4 H4 0.9500
C5 C6 1.337(13)
C5 H5 0.9500
C6 H6 0.9500
C7 C12 1.401(13)
C7 C8 1.412(13)
C8 C9 1.389(13)
C9 C10 1.373(13)
C9 H9 0.9500
C10 C11 1.394(14)
C11 C12 1.370(14)
C11 H11 0.9500
C12 H12 0.9500
C16 C17 1.343(14)
C16 H16 0.9500
C17 C18 1.374(15)
C17 H17 0.9500
C18 C19 1.395(15)
C18 H18 0.9500
C19 C20 1.391(14)
C19 H19 0.9500
C20 C21 1.468(14)
C21 C22 1.379(13)
C21 C26 1.409(13)
C22 C23 1.391(13)
C23 C24 1.392(13)
C23 H23 0.9500
C24 C25 1.375(14)
C25 C26 1.361(14)
C25 H25 0.9500
C26 H26 0.9500
C30 C31 1.395(12)
C30 C35 1.470(12)
C31 C32 1.407(13)
C31 H31 0.9500
C32 C33 1.364(13)
C32 C45 1.541(13)
C33 C34 1.379(13)
C33 H33 0.9500
C34 H34 0.9500
C35 C40 1.385(12)
C37 C38 1.375(13)
C37 H37 0.9500
C38 C39 1.361(12)
C38 H38 0.9500
C39 C40 1.379(12)
C39 C41 1.548(12)
C40 H40 0.9500
C41 C44 1.513(14)
C41 C42 1.526(14)
C41 C43 1.534(15)
C42 H42A 0.9800
C42 H42B 0.9800
C42 H42C 0.9800
C43 H43A 0.9800
C43 H43B 0.9800
C43 H43C 0.9800
C44 H44A 0.9800
C44 H44B 0.9800
C44 H44C 0.9800
C45 C48 1.510(14)
C45 C46 1.522(15)
C45 C47 1.540(14)
C46 H46A 0.9800
C46 H46B 0.9800
C46 H46C 0.9800
C47 H47A 0.9800
C47 H47B 0.9800
C47 H47C 0.9800
C48 H48A 0.9800
C48 H48B 0.9800
C48 H48C 0.9800

loop_
_geom_torsion_atom_site_label_1
_geom_torsion_atom_site_label_2
_geom_torsion_atom_site_label_3
_geom_torsion_atom_site_label_4
_geom_torsion
C6 N1 C2 C3 -1.3(13)
Ir1 N1 C2 C3 -178.0(7)
C6 N1 C2 C7 178.6(7)
Ir1 N1 C2 C7 1.9(9)
N1 C2 C3 C4 0.9(16)
C7 C2 C3 C4 -178.9(10)
C2 C3 C4 C5 1.5(17)
C3 C4 C5 C6 -3.6(17)
C4 C5 C6 N1 3.3(16)
C2 N1 C6 C5 -0.9(13)
Ir1 N1 C6 C5 175.5(7)
C3 C2 C7 C12 -0.3(15)
N1 C2 C7 C12 179.8(8)
C3 C2 C7 C8 -178.5(10)
N1 C2 C7 C8 1.6(11)
C12 C7 C8 C9 -2.2(13)
C2 C7 C8 C9 176.0(8)
C12 C7 C8 Ir1 177.4(7)
C2 C7 C8 Ir1 -4.4(10)
C7 C8 C9 C10 2.0(13)
Ir1 C8 C9 C10 -177.5(7)
C8 C9 C10 C11 -0.1(14)
C8 C9 C10 S13 175.5(7)
C14 S13 C10 C9 103.6(10)
C14 S13 C10 C11 -80.7(10)
C9 C10 C11 C12 -1.7(15)
S13 C10 C11 C12 -177.4(8)
C10 C11 C12 C7 1.5(15)
C8 C7 C12 C11 0.5(14)
C2 C7 C12 C11 -177.6(9)
C10 S13 C14 F15 62.3(13)
C10 S13 C14 F16 -59.2(12)
C10 S13 C14 F14 -177.1(11)
C20 N15 C16 C17 -0.8(14)
Ir1 N15 C16 C17 178.6(8)
N15 C16 C17 C18 -0.2(16)
C16 C17 C18 C19 -0.4(16)
C17 C18 C19 C20 1.9(16)
C16 N15 C20 C19 2.3(13)
Ir1 N15 C20 C19 -177.2(7)
C16 N15 C20 C21 178.6(8)
Ir1 N15 C20 C21 -0.9(10)
C18 C19 C20 N15 -2.9(15)
C18 C19 C20 C21 -178.7(10)
N15 C20 C21 C22 -2.6(12)
C19 C20 C21 C22 173.5(10)
N15 C20 C21 C26 -179.9(9)
C19 C20 C21 C26 -3.9(16)
C26 C21 C22 C23 -0.6(14)
C20 C21 C22 C23 -178.0(8)
C26 C21 C22 Ir1 -177.8(8)
C20 C21 C22 Ir1 4.7(11)
C21 C22 C23 C24 1.6(14)
Ir1 C22 C23 C24 178.5(7)
C22 C23 C24 C25 -1.7(15)
C22 C23 C24 S27 177.6(7)
C28 S27 C24 C25 94.3(10)
C28 S27 C24 C23 -85.0(10)
C23 C24 C25 C26 0.7(16)
S27 C24 C25 C26 -178.6(8)
C24 C25 C26 C21 0.4(16)
C22 C21 C26 C25 -0.4(16)
C20 C21 C26 C25 176.8(9)
C24 S27 C28 F28 -178.7(10)
C24 S27 C28 F30 61.9(12)
C24 S27 C28 F29 -60.2(10)
C34 N29 C30 C31 -2.4(13)
Ir1 N29 C30 C31 177.2(7)
C34 N29 C30 C35 -179.7(8)
Ir1 N29 C30 C35 -0.1(10)
N29 C30 C31 C32 0.7(13)
C35 C30 C31 C32 177.8(9)
C30 C31 C32 C33 2.1(14)
C30 C31 C32 C45 -177.2(8)
C31 C32 C33 C34 -3.2(14)
C45 C32 C33 C34 176.0(9)
C30 N29 C34 C33 1.3(14)
Ir1 N29 C34 C33 -178.2(7)
C32 C33 C34 N29 1.6(15)
C37 N36 C35 C40 -4.1(12)
Ir1 N36 C35 C40 172.1(7)
C37 N36 C35 C30 175.6(8)
Ir1 N36 C35 C30 -8.2(9)
N29 C30 C35 N36 5.5(11)
C31 C30 C35 N36 -171.7(8)
N29 C30 C35 C40 -174.8(8)
C31 C30 C35 C40 8.0(14)
C35 N36 C37 C38 6.3(13)
Ir1 N36 C37 C38 -169.5(7)
N36 C37 C38 C39 -4.4(15)
C37 C38 C39 C40 0.2(14)
C37 C38 C39 C41 -178.0(9)
C38 C39 C40 C35 1.7(13)
C41 C39 C40 C35 180.0(9)
N36 C35 C40 C39 0.2(13)
C30 C35 C40 C39 -179.5(8)
C38 C39 C41 C44 -132.7(10)
C40 C39 C41 C44 49.2(12)
C38 C39 C41 C42 -11.4(13)
C40 C39 C41 C42 170.4(9)
C38 C39 C41 C43 108.5(10)
C40 C39 C41 C43 -69.7(11)
C33 C32 C45 C48 0.6(14)
C31 C32 C45 C48 179.8(9)
C33 C32 C45 C46 -118.9(11)
C31 C32 C45 C46 60.3(12)
C33 C32 C45 C47 120.6(11)
C31 C32 C45 C47 -60.2(12)
